data_7132669
loop_
_publ_author_name
'Shayan, Mohsen'
'Abdollahi, Maryam F.'
'Lawrence, Mason Chester'
'Guinand, Etienne C.'
'Goulet, Maxime'
'George, Tanner'
'Masuda, Jason D.'
'Katz, Michael J.'
'Laventure, Audrey'
'Werner-Zwanziger, Ulrike'
'Chitnis, Saurabh S.'

_publ_section_title
;
 Rigid PN cages as 3-dimensional building blocks for crystalline or
 amorphous networked materials.
;
_journal_issue 19
_journal_name_full 'Chemical communications (Cambridge, England)'
_journal_page_first 2629
_journal_page_last 2632
_journal_paper_doi 10.1039/d3cc05804b
_journal_volume 60
_journal_year 2024
_chemical_formula_moiety 'C38 H46 N10 O8 P4'
_chemical_formula_sum 'C38 H46 N10 O8 P4'
_chemical_formula_weight 894.73
_space_group_crystal_system triclinic
_space_group_IT_number 2
_space_group_name_Hall '-P 1'
_space_group_name_H-M_alt 'P -1'
_atom_sites_solution_hydrogens geom
_atom_sites_solution_primary dual
_audit_block_doi 10.5517/ccdc.csd.cc2gwm44
_audit_creation_date 2023-06-26
_audit_creation_method
;
Olex2 1.5
(compiled 2023.03.06 svn.rbb2c1857 for OlexSys, GUI svn.r6748)
;
_audit_update_record
;
2023-08-24 deposited with the CCDC.	2024-02-05 downloaded from the CCDC.
;
_cell_angle_alpha 96.0190(10)
_cell_angle_beta 99.7040(10)
_cell_angle_gamma 95.5610(10)
_cell_formula_units_Z 2
_cell_length_a 9.9127(3)
_cell_length_b 12.0311(4)
_cell_length_c 17.7893(7)
_cell_measurement_reflns_used 9147
_cell_measurement_temperature 150.00
_cell_measurement_theta_max 31.44
_cell_measurement_theta_min 2.58
_cell_volume 2065.42(12)
_computing_cell_refinement 'SAINT V8.40A (Bruker AXS Inc., 2018)'
_computing_data_reduction 'SAINT V8.40A (Bruker AXS Inc., 2018)'
_computing_molecular_graphics 'Olex2 1.5 (Dolomanov et al., 2009)'
_computing_publication_material 'Olex2 1.5 (Dolomanov et al., 2009)'
_computing_structure_refinement 'XL  (Sheldrick, 2008)'
_diffrn_ambient_temperature 150.00
_diffrn_detector '100 \\times 140 mm^2^ CMOS sensor'
_diffrn_detector_area_resol_mean 7.3910
_diffrn_detector_type 'Bruker PHOTON III'
_diffrn_measured_fraction_theta_full 0.999
_diffrn_measured_fraction_theta_max 0.999
_diffrn_measurement_device '\k--geometry diffractometer'
_diffrn_measurement_device_type 'Bruker D8 Venture'
_diffrn_measurement_method '\f and \w scans'
_diffrn_radiation_monochromator 'multilayer mirror'
_diffrn_radiation_type MoK\a
_diffrn_radiation_wavelength 0.71073
_diffrn_reflns_av_R_equivalents 0.0517
_diffrn_reflns_av_unetI/netI 0.0315
_diffrn_reflns_Laue_measured_fraction_full 0.999
_diffrn_reflns_Laue_measured_fraction_max 0.999
_diffrn_reflns_limit_h_max 14
_diffrn_reflns_limit_h_min -14
_diffrn_reflns_limit_k_max 17
_diffrn_reflns_limit_k_min -17
_diffrn_reflns_limit_l_max 26
_diffrn_reflns_limit_l_min -26
_diffrn_reflns_number 142913
_diffrn_reflns_point_group_measured_fraction_full 0.999
_diffrn_reflns_point_group_measured_fraction_max 0.999
_diffrn_reflns_theta_full 25.242
_diffrn_reflns_theta_max 31.508
_diffrn_reflns_theta_min 1.952
_diffrn_source 'microfocus sealed tube'
_diffrn_source_current 1.4
_diffrn_source_power 0.07
_diffrn_source_type 'Incoatec I\mS 3.0'
_diffrn_source_voltage 50.0
_diffrn_standards_number 0
_exptl_absorpt_coefficient_mu 0.248
_exptl_absorpt_correction_T_max 0.7462
_exptl_absorpt_correction_T_min 0.6728
_exptl_absorpt_correction_type multi-scan
_exptl_absorpt_process_details
;
SADABS-2016/2 (Bruker,2016/2) was used for absorption correction.
wR2(int) was 0.1335 before and 0.0663 after correction.
The Ratio of minimum to maximum transmission is 0.9016.
The \l/2 correction factor is Not present.
;
_exptl_crystal_colour colourless
_exptl_crystal_colour_primary colourless
_exptl_crystal_density_diffrn 1.439
_exptl_crystal_description block
_exptl_crystal_F_000 936
_exptl_crystal_size_max 0.4
_exptl_crystal_size_mid 0.1
_exptl_crystal_size_min 0.1
_refine_diff_density_max 1.076
_refine_diff_density_min -0.559
_refine_diff_density_rms 0.135
_refine_ls_extinction_method none
_refine_ls_goodness_of_fit_ref 1.183
_refine_ls_hydrogen_treatment constr
_refine_ls_matrix_type full
_refine_ls_number_parameters 551
_refine_ls_number_reflns 13734
_refine_ls_number_restraints 0
_refine_ls_restrained_S_all 1.183
_refine_ls_R_factor_all 0.0798
_refine_ls_R_factor_gt 0.0564
_refine_ls_shift/su_max 0.001
_refine_ls_shift/su_mean 0.000
_refine_ls_structure_factor_coef Fsqd
_refine_ls_weighting_details 'w=1/[\s^2^(Fo^2^)+(0.0719P)^2^+1.8354P] where P=(Fo^2^+2Fc^2^)/3'
_refine_ls_weighting_scheme calc
_refine_ls_wR_factor_gt 0.1368
_refine_ls_wR_factor_ref 0.1692
_reflns_Friedel_coverage 0.000
_reflns_number_gt 10840
_reflns_number_total 13734
_reflns_threshold_expression 'I > 2\s(I)'
_cod_data_source_file d3cc05804b2.cif
_cod_data_source_block mo_2023_06_22_jdm_sc_mf4_1_10__a
_cod_depositor_comments 'Adding full bibliography for 7132669--7132673.cif.'
_cod_database_code 7132669
_shelx_shelxl_version_number 2019/1
_shelx_space_group_comment
;
The symmetry employed for this shelxl refinement is uniquely defined
by the following loop, which should always be used as a source of
symmetry information in preference to the above space-group names.
They are only intended as comments.
;
_shelx_estimated_absorpt_t_max 0.976
_shelx_estimated_absorpt_t_min 0.907
_olex2_refinement_description
;
1. Fixed Uiso
 At 1.2 times of:
  All C(H) groups
 At 1.5 times of:
  All C(H,H,H) groups
2.a Aromatic/amide H refined with riding coordinates:
 C2(H2), C3(H3), C5(H5), C6(H6), C10(H10), C11(H11), C13(H13), C14(H14),
 C18(H18), C19(H19), C21(H21), C22(H22), C26(H26), C27(H27), C29(H29), C30(H30)
2.b Idealised Me refined as rotating group:
 C8(H8A,H8B,H8C), C16(H16A,H16B,H16C), C24(H24A,H24B,H24C), C32(H32A,H32B,
 H32C), C33(H33A,H33B,H33C), C34(H34A,H34B,H34C), C35(H35A,H35B,H35C), C36(H36A,
 H36B,H36C), C37(H37A,H37B,H37C), C38(H38A,H38B,H38C)
;
_olex2_submission_special_instructions 'No special instructions were received'

loop_
_space_group_symop_operation_xyz
'x, y, z'
'-x, -y, -z'

loop_
_atom_site_label
_atom_site_type_symbol
_atom_site_fract_x
_atom_site_fract_y
_atom_site_fract_z
_atom_site_U_iso_or_equiv
_atom_site_adp_type
_atom_site_occupancy
_atom_site_site_symmetry_order
_atom_site_calc_flag
_atom_site_refinement_flags_posn
_atom_site_refinement_flags_adp
_atom_site_refinement_flags_occupancy
_atom_site_disorder_assembly
_atom_site_disorder_group
P1 P 0.78024(4) 0.46746(4) 0.82816(3) 0.01937(9) Uani 1 1 d . . . . .
P2 P 0.73452(5) 0.62731(4) 0.71752(3) 0.02147(10) Uani 1 1 d . . . . .
P3 P 0.55896(5) 0.41372(4) 0.69429(3) 0.02139(10) Uani 1 1 d . . . . .
P4 P 0.53747(5) 0.58400(4) 0.81765(3) 0.01968(9) Uani 1 1 d . . . . .
O1 O 1.3456(2) 0.11539(17) 1.00330(10) 0.0473(5) Uani 1 1 d . . . . .
O2 O 1.37689(17) 0.12558(15) 0.88238(10) 0.0370(3) Uani 1 1 d . . . . .
O3 O 1.0139(2) 0.67378(15) 0.35959(10) 0.0440(4) Uani 1 1 d . . . . .
O4 O 1.07934(17) 0.85588(13) 0.40307(9) 0.0323(3) Uani 1 1 d . . . . .
O5 O 0.46324(18) -0.00685(15) 0.32603(10) 0.0425(4) Uani 1 1 d . . . . .
O6 O 0.68865(16) 0.03115(14) 0.37477(9) 0.0348(3) Uani 1 1 d . . . . .
O7 O 0.01577(19) 0.98629(15) 0.78018(10) 0.0404(4) Uani 1 1 d . . . . .
O8 O -0.02604(16) 0.94727(13) 0.89521(10) 0.0338(3) Uani 1 1 d . . . . .
N1 N 0.88205(18) 0.42456(15) 0.88823(10) 0.0284(3) Uani 1 1 d . . . . .
N2 N 0.8046(2) 0.72184(14) 0.68181(10) 0.0302(3) Uani 1 1 d . . . . .
N3 N 0.46677(17) 0.32369(14) 0.63540(10) 0.0274(3) Uani 1 1 d . . . . .
N4 N 0.44421(17) 0.63288(14) 0.86946(10) 0.0262(3) Uani 1 1 d . . . . .
N5 N 0.84157(15) 0.56544(13) 0.77861(9) 0.0211(3) Uani 1 1 d . . . . .
N6 N 0.63858(17) 0.52049(13) 0.65796(8) 0.0230(3) Uani 1 1 d . . . . .
N7 N 0.68545(15) 0.37157(12) 0.75686(9) 0.0205(3) Uani 1 1 d . . . . .
N8 N 0.66403(15) 0.52953(12) 0.87192(8) 0.0202(3) Uani 1 1 d . . . . .
N9 N 0.62236(16) 0.67483(12) 0.77051(9) 0.0206(3) Uani 1 1 d . . . . .
N10 N 0.46037(15) 0.47775(13) 0.74951(9) 0.0227(3) Uani 1 1 d . . . . .
C1 C 0.98739(19) 0.35732(15) 0.89729(11) 0.0239(3) Uani 1 1 d . . . . .
C2 C 1.0468(2) 0.31125(17) 0.83659(11) 0.0283(4) Uani 1 1 d . . . . .
H2 H 1.013391 0.325124 0.785572 0.034 Uiso 1 1 calc R U . . .
C3 C 1.1541(2) 0.24560(17) 0.85042(11) 0.0286(4) Uani 1 1 d . . . . .
H3 H 1.194545 0.216428 0.808906 0.034 Uiso 1 1 calc R U . . .
C4 C 1.2029(2) 0.22203(16) 0.92460(11) 0.0256(3) Uani 1 1 d . . . . .
C5 C 1.1429(2) 0.26685(18) 0.98500(11) 0.0307(4) Uani 1 1 d . . . . .
H5 H 1.174276 0.250732 1.035730 0.037 Uiso 1 1 calc R U . . .
C6 C 1.0383(2) 0.33435(17) 0.97169(11) 0.0285(4) Uani 1 1 d . . . . .
H6 H 1.000444 0.365637 1.013636 0.034 Uiso 1 1 calc R U . . .
C7 C 1.3137(2) 0.14989(18) 0.94233(12) 0.0299(4) Uani 1 1 d . . . . .
C8 C 1.4832(3) 0.0516(2) 0.89576(15) 0.0405(5) Uani 1 1 d . . . . .
H8A H 1.523213 0.038239 0.849331 0.061 Uiso 1 1 calc R U . . .
H8B H 1.442904 -0.020146 0.908429 0.061 Uiso 1 1 calc R U . . .
H8C H 1.555341 0.086800 0.938554 0.061 Uiso 1 1 calc R U . . .
C9 C 0.8661(2) 0.72436(16) 0.61775(11) 0.0274(4) Uani 1 1 d . . . . .
C10 C 0.9299(2) 0.82776(16) 0.60442(11) 0.0272(4) Uani 1 1 d . . . . .
H10 H 0.936931 0.891715 0.641641 0.033 Uiso 1 1 calc R U . . .
C11 C 0.9828(2) 0.83836(17) 0.53815(11) 0.0276(4) Uani 1 1 d . . . . .
H11 H 1.025394 0.909348 0.530281 0.033 Uiso 1 1 calc R U . . .
C12 C 0.9741(2) 0.74530(17) 0.48243(11) 0.0272(4) Uani 1 1 d . . . . .
C13 C 0.9178(2) 0.64078(18) 0.49731(13) 0.0345(4) Uani 1 1 d . . . . .
H13 H 0.914769 0.576299 0.461066 0.041 Uiso 1 1 calc R U . . .
C14 C 0.8663(3) 0.62968(17) 0.56403(13) 0.0359(5) Uani 1 1 d . . . . .
H14 H 0.830602 0.557447 0.573737 0.043 Uiso 1 1 calc R U . . .
C15 C 1.0224(2) 0.75225(17) 0.40901(11) 0.0282(4) Uani 1 1 d . . . . .
C16 C 1.1387(3) 0.8668(2) 0.33505(13) 0.0370(5) Uani 1 1 d . . . . .
H16A H 1.064990 0.866435 0.290734 0.056 Uiso 1 1 calc R U . . .
H16B H 1.191771 0.803606 0.325938 0.056 Uiso 1 1 calc R U . . .
H16C H 1.199759 0.937654 0.342326 0.056 Uiso 1 1 calc R U . . .
C17 C 0.49477(19) 0.26141(15) 0.57034(10) 0.0237(3) Uani 1 1 d . . . . .
C18 C 0.6239(2) 0.26683(17) 0.54773(12) 0.0297(4) Uani 1 1 d . . . . .
H18 H 0.698218 0.318094 0.576411 0.036 Uiso 1 1 calc R U . . .
C19 C 0.6443(2) 0.19809(17) 0.48391(12) 0.0296(4) Uani 1 1 d . . . . .
H19 H 0.733011 0.201392 0.470208 0.036 Uiso 1 1 calc R U . . .
C20 C 0.5363(2) 0.12442(16) 0.43976(11) 0.0272(4) Uani 1 1 d . . . . .
C21 C 0.4069(2) 0.12313(18) 0.45978(12) 0.0321(4) Uani 1 1 d . . . . .
H21 H 0.331408 0.075516 0.428884 0.038 Uiso 1 1 calc R U . . .
C22 C 0.3858(2) 0.19002(17) 0.52398(12) 0.0292(4) Uani 1 1 d . . . . .
H22 H 0.296363 0.187390 0.536702 0.035 Uiso 1 1 calc R U . . .
C23 C 0.5556(2) 0.04399(17) 0.37467(12) 0.0306(4) Uani 1 1 d . . . . .
C24 C 0.7146(3) -0.0554(2) 0.31833(14) 0.0395(5) Uani 1 1 d . . . . .
H24A H 0.675724 -0.039331 0.266760 0.059 Uiso 1 1 calc R U . . .
H24B H 0.671636 -0.128531 0.327281 0.059 Uiso 1 1 calc R U . . .
H24C H 0.814255 -0.057233 0.322595 0.059 Uiso 1 1 calc R U . . .
C25 C 0.34425(19) 0.70534(15) 0.85791(11) 0.0236(3) Uani 1 1 d . . . . .
C26 C 0.2768(2) 0.73510(17) 0.91923(12) 0.0290(4) Uani 1 1 d . . . . .
H26 H 0.300009 0.704545 0.966209 0.035 Uiso 1 1 calc R U . . .
C27 C 0.1772(2) 0.80825(17) 0.91219(12) 0.0295(4) Uani 1 1 d . . . . .
H27 H 0.132719 0.827225 0.954291 0.035 Uiso 1 1 calc R U . . .
C28 C 0.14173(19) 0.85414(15) 0.84417(11) 0.0253(3) Uani 1 1 d . . . . .
C29 C 0.2069(2) 0.82483(16) 0.78272(11) 0.0261(3) Uani 1 1 d . . . . .
H29 H 0.182893 0.855513 0.735857 0.031 Uiso 1 1 calc R U . . .
C30 C 0.3066(2) 0.75129(16) 0.78920(11) 0.0261(3) Uani 1 1 d . . . . .
H30 H 0.349817 0.731852 0.746651 0.031 Uiso 1 1 calc R U . . .
C31 C 0.0389(2) 0.93562(16) 0.83516(12) 0.0269(4) Uani 1 1 d . . . . .
C32 C -0.1243(2) 1.02780(18) 0.89199(16) 0.0375(5) Uani 1 1 d . . . . .
H32A H -0.181402 1.018083 0.840598 0.056 Uiso 1 1 calc R U . . .
H32B H -0.075326 1.104104 0.902911 0.056 Uiso 1 1 calc R U . . .
H32C H -0.183030 1.016116 0.930254 0.056 Uiso 1 1 calc R U . . .
C33 C 0.9836(2) 0.55969(17) 0.76358(13) 0.0298(4) Uani 1 1 d . . . . .
H33A H 1.044143 0.547312 0.810769 0.045 Uiso 1 1 calc R U . . .
H33B H 1.017271 0.630565 0.746722 0.045 Uiso 1 1 calc R U . . .
H33C H 0.983323 0.497416 0.723333 0.045 Uiso 1 1 calc R U . . .
C34 C 0.5398(3) 0.5636(2) 0.59673(12) 0.0367(5) Uani 1 1 d . . . . .
H34A H 0.485489 0.499814 0.562543 0.055 Uiso 1 1 calc R U . . .
H34B H 0.591797 0.610238 0.566895 0.055 Uiso 1 1 calc R U . . .
H34C H 0.478019 0.608756 0.620918 0.055 Uiso 1 1 calc R U . . .
C35 C 0.6420(2) 0.26166(16) 0.78329(13) 0.0308(4) Uani 1 1 d . . . . .
H35A H 0.721513 0.235746 0.814296 0.046 Uiso 1 1 calc R U . . .
H35B H 0.605731 0.205740 0.738513 0.046 Uiso 1 1 calc R U . . .
H35C H 0.570212 0.271593 0.814335 0.046 Uiso 1 1 calc R U . . .
C36 C 0.6360(2) 0.49069(19) 0.94483(12) 0.0321(4) Uani 1 1 d . . . . .
H36A H 0.570774 0.421923 0.933370 0.048 Uiso 1 1 calc R U . . .
H36B H 0.596394 0.549346 0.973654 0.048 Uiso 1 1 calc R U . . .
H36C H 0.722217 0.475159 0.975620 0.048 Uiso 1 1 calc R U . . .
C37 C 0.6627(2) 0.79127(16) 0.81089(12) 0.0283(4) Uani 1 1 d . . . . .
H37A H 0.602639 0.806537 0.848317 0.042 Uiso 1 1 calc R U . . .
H37B H 0.653285 0.845342 0.773317 0.042 Uiso 1 1 calc R U . . .
H37C H 0.758612 0.798500 0.837572 0.042 Uiso 1 1 calc R U . . .
C38 C 0.3081(2) 0.4603(2) 0.72965(18) 0.0466(6) Uani 1 1 d . . . . .
H38A H 0.269296 0.465990 0.776878 0.070 Uiso 1 1 calc R U . . .
H38B H 0.278430 0.385585 0.700761 0.070 Uiso 1 1 calc R U . . .
H38C H 0.275745 0.517922 0.698165 0.070 Uiso 1 1 calc R U . . .

loop_
_atom_site_aniso_label
_atom_site_aniso_U_11
_atom_site_aniso_U_22
_atom_site_aniso_U_33
_atom_site_aniso_U_23
_atom_site_aniso_U_13
_atom_site_aniso_U_12
P1 0.01822(19) 0.01976(19) 0.0209(2) 0.00116(15) 0.00505(15) 0.00504(14)
P2 0.0243(2) 0.0214(2) 0.0206(2) 0.00269(15) 0.00885(16) 0.00387(16)
P3 0.0206(2) 0.0216(2) 0.0214(2) -0.00131(15) 0.00439(15) 0.00328(15)
P4 0.02010(19) 0.01981(19) 0.0212(2) 0.00257(15) 0.00729(15) 0.00620(15)
O1 0.0540(11) 0.0607(11) 0.0337(8) 0.0131(8) 0.0061(8) 0.0341(9)
O2 0.0363(8) 0.0443(9) 0.0363(8) 0.0094(7) 0.0104(6) 0.0215(7)
O3 0.0646(12) 0.0372(8) 0.0326(8) -0.0033(6) 0.0246(8) -0.0022(8)
O4 0.0377(8) 0.0338(7) 0.0273(7) 0.0052(6) 0.0123(6) 0.0005(6)
O5 0.0366(8) 0.0434(9) 0.0409(9) -0.0147(7) 0.0024(7) 0.0023(7)
O6 0.0329(8) 0.0357(8) 0.0358(8) -0.0060(6) 0.0125(6) 0.0041(6)
O7 0.0470(9) 0.0396(9) 0.0387(8) 0.0099(7) 0.0071(7) 0.0213(7)
O8 0.0329(7) 0.0308(7) 0.0426(8) 0.0047(6) 0.0144(6) 0.0145(6)
N1 0.0287(8) 0.0290(8) 0.0289(8) 0.0036(6) 0.0038(6) 0.0128(6)
N2 0.0391(9) 0.0260(7) 0.0298(8) 0.0053(6) 0.0173(7) 0.0035(7)
N3 0.0259(7) 0.0284(8) 0.0261(7) -0.0032(6) 0.0044(6) 0.0013(6)
N4 0.0272(7) 0.0284(7) 0.0286(8) 0.0062(6) 0.0137(6) 0.0129(6)
N5 0.0174(6) 0.0225(6) 0.0246(7) 0.0023(5) 0.0077(5) 0.0027(5)
N6 0.0278(7) 0.0246(7) 0.0174(6) 0.0019(5) 0.0062(5) 0.0042(6)
N7 0.0215(6) 0.0175(6) 0.0229(7) 0.0007(5) 0.0057(5) 0.0039(5)
N8 0.0218(6) 0.0228(6) 0.0183(6) 0.0035(5) 0.0072(5) 0.0066(5)
N9 0.0236(7) 0.0184(6) 0.0215(6) 0.0022(5) 0.0073(5) 0.0045(5)
N10 0.0166(6) 0.0249(7) 0.0262(7) 0.0001(5) 0.0047(5) 0.0030(5)
C1 0.0235(8) 0.0237(8) 0.0244(8) 0.0020(6) 0.0029(6) 0.0058(6)
C2 0.0333(9) 0.0301(9) 0.0225(8) 0.0030(7) 0.0039(7) 0.0113(7)
C3 0.0325(9) 0.0319(9) 0.0236(8) 0.0032(7) 0.0069(7) 0.0123(7)
C4 0.0249(8) 0.0266(8) 0.0256(8) 0.0021(6) 0.0021(6) 0.0099(7)
C5 0.0342(10) 0.0365(10) 0.0214(8) 0.0019(7) 0.0012(7) 0.0130(8)
C6 0.0313(9) 0.0322(9) 0.0226(8) 0.0007(7) 0.0044(7) 0.0103(7)
C7 0.0296(9) 0.0310(9) 0.0293(9) 0.0022(7) 0.0027(7) 0.0104(7)
C8 0.0366(11) 0.0427(12) 0.0474(13) 0.0076(10) 0.0102(10) 0.0230(10)
C9 0.0313(9) 0.0256(8) 0.0281(9) 0.0050(7) 0.0112(7) 0.0046(7)
C10 0.0305(9) 0.0258(8) 0.0259(8) 0.0029(6) 0.0080(7) 0.0019(7)
C11 0.0305(9) 0.0280(9) 0.0252(8) 0.0049(7) 0.0078(7) 0.0013(7)
C12 0.0277(9) 0.0280(9) 0.0280(9) 0.0038(7) 0.0107(7) 0.0034(7)
C13 0.0438(12) 0.0270(9) 0.0357(10) -0.0004(8) 0.0186(9) 0.0035(8)
C14 0.0509(13) 0.0241(9) 0.0383(11) 0.0043(8) 0.0250(10) 0.0021(8)
C15 0.0290(9) 0.0304(9) 0.0267(9) 0.0040(7) 0.0093(7) 0.0024(7)
C16 0.0459(12) 0.0415(11) 0.0268(9) 0.0085(8) 0.0145(9) 0.0019(9)
C17 0.0242(8) 0.0229(7) 0.0229(8) 0.0009(6) 0.0015(6) 0.0042(6)
C18 0.0268(9) 0.0298(9) 0.0294(9) -0.0042(7) 0.0024(7) 0.0006(7)
C19 0.0258(9) 0.0314(9) 0.0299(9) -0.0018(7) 0.0045(7) 0.0023(7)
C20 0.0270(8) 0.0260(8) 0.0268(8) -0.0023(7) 0.0029(7) 0.0034(7)
C21 0.0258(9) 0.0327(10) 0.0328(10) -0.0085(8) 0.0001(7) 0.0018(7)
C22 0.0234(8) 0.0306(9) 0.0312(9) -0.0046(7) 0.0038(7) 0.0029(7)
C23 0.0318(9) 0.0275(9) 0.0318(9) -0.0002(7) 0.0065(8) 0.0029(7)
C24 0.0456(13) 0.0354(11) 0.0389(12) -0.0053(9) 0.0183(10) 0.0036(9)
C25 0.0233(8) 0.0222(7) 0.0282(8) 0.0033(6) 0.0102(6) 0.0066(6)
C26 0.0343(10) 0.0314(9) 0.0269(9) 0.0080(7) 0.0127(7) 0.0142(8)
C27 0.0334(10) 0.0308(9) 0.0290(9) 0.0049(7) 0.0133(7) 0.0131(8)
C28 0.0234(8) 0.0223(8) 0.0316(9) 0.0021(6) 0.0076(7) 0.0066(6)
C29 0.0273(8) 0.0259(8) 0.0267(8) 0.0036(6) 0.0074(7) 0.0060(7)
C30 0.0275(8) 0.0276(8) 0.0259(8) 0.0034(6) 0.0103(7) 0.0073(7)
C31 0.0263(8) 0.0218(8) 0.0326(9) 0.0006(7) 0.0047(7) 0.0075(6)
C32 0.0298(10) 0.0268(9) 0.0577(14) -0.0021(9) 0.0131(9) 0.0105(8)
C33 0.0217(8) 0.0298(9) 0.0406(11) 0.0041(8) 0.0132(7) 0.0034(7)
C34 0.0459(12) 0.0387(11) 0.0231(9) 0.0065(8) -0.0014(8) 0.0034(9)
C35 0.0356(10) 0.0200(8) 0.0367(10) 0.0042(7) 0.0064(8) 0.0020(7)
C36 0.0356(10) 0.0380(10) 0.0302(9) 0.0146(8) 0.0157(8) 0.0134(8)
C37 0.0351(10) 0.0215(8) 0.0295(9) -0.0006(7) 0.0125(8) 0.0018(7)
C38 0.0220(9) 0.0470(13) 0.0656(17) -0.0156(12) 0.0083(10) 0.0017(9)

loop_
_atom_type_symbol
_atom_type_description
_atom_type_scat_dispersion_real
_atom_type_scat_dispersion_imag
_atom_type_scat_source
C C 0.0033 0.0016 'International Tables Vol C Tables 4.2.6.8 and 6.1.1.4'
H H 0.0000 0.0000 'International Tables Vol C Tables 4.2.6.8 and 6.1.1.4'
N N 0.0061 0.0033 'International Tables Vol C Tables 4.2.6.8 and 6.1.1.4'
O O 0.0106 0.0060 'International Tables Vol C Tables 4.2.6.8 and 6.1.1.4'
P P 0.1023 0.0942 'International Tables Vol C Tables 4.2.6.8 and 6.1.1.4'

loop_
_citation_id
_citation_doi
_citation_year
1 10.26434/chemrxiv-2023-1vnnr 2023

loop_
_geom_angle_atom_site_label_1
_geom_angle_atom_site_label_2
_geom_angle_atom_site_label_3
_geom_angle
_geom_angle_site_symmetry_1
_geom_angle_site_symmetry_3
_geom_angle_publ_flag
N1 P1 N5 117.38(9) . . ?
N1 P1 N7 117.72(9) . . ?
N1 P1 N8 108.65(9) . . ?
N5 P1 N7 102.09(8) . . ?
N5 P1 N8 104.33(7) . . ?
N8 P1 N7 105.28(8) . . ?
N2 P2 N5 114.55(9) . . ?
N2 P2 N6 117.82(9) . . ?
N2 P2 N9 111.55(9) . . ?
N5 P2 N6 104.72(8) . . ?
N5 P2 N9 103.96(8) . . ?
N9 P2 N6 102.70(8) . . ?
N3 P3 N6 115.96(9) . . ?
N3 P3 N7 117.97(9) . . ?
N3 P3 N10 108.78(9) . . ?
N7 P3 N6 104.15(8) . . ?
N10 P3 N6 103.71(8) . . ?
N10 P3 N7 104.85(8) . . ?
N4 P4 N8 108.81(8) . . ?
N4 P4 N9 117.06(8) . . ?
N4 P4 N10 115.35(9) . . ?
N8 P4 N9 103.81(8) . . ?
N8 P4 N10 105.47(8) . . ?
N9 P4 N10 105.16(8) . . ?
C7 O2 C8 114.95(18) . . ?
C15 O4 C16 115.41(17) . . ?
C23 O6 C24 115.82(18) . . ?
C31 O8 C32 115.75(18) . . ?
C1 N1 P1 142.75(15) . . ?
C9 N2 P2 133.45(15) . . ?
C17 N3 P3 130.53(14) . . ?
C25 N4 P4 132.34(14) . . ?
P2 N5 P1 120.63(9) . . ?
C33 N5 P1 116.76(13) . . ?
C33 N5 P2 117.38(13) . . ?
P2 N6 P3 119.84(9) . . ?
C34 N6 P2 110.99(13) . . ?
C34 N6 P3 110.75(14) . . ?
P3 N7 P1 119.17(8) . . ?
C35 N7 P1 113.77(12) . . ?
C35 N7 P3 112.20(12) . . ?
P4 N8 P1 118.42(9) . . ?
C36 N8 P1 118.01(12) . . ?
C36 N8 P4 117.65(12) . . ?
P2 N9 P4 119.09(9) . . ?
C37 N9 P2 114.88(12) . . ?
C37 N9 P4 115.98(12) . . ?
P3 N10 P4 118.04(9) . . ?
C38 N10 P3 121.55(14) . . ?
C38 N10 P4 119.14(14) . . ?
N1 C1 C2 123.99(17) . . ?
N1 C1 C6 117.81(17) . . ?
C6 C1 C2 118.20(17) . . ?
C1 C2 H2 119.7 . . ?
C3 C2 C1 120.65(18) . . ?
C3 C2 H2 119.7 . . ?
C2 C3 H3 119.6 . . ?
C2 C3 C4 120.73(18) . . ?
C4 C3 H3 119.6 . . ?
C3 C4 C5 118.69(17) . . ?
C3 C4 C7 123.06(18) . . ?
C5 C4 C7 118.23(17) . . ?
C4 C5 H5 119.6 . . ?
C6 C5 C4 120.71(18) . . ?
C6 C5 H5 119.6 . . ?
C1 C6 H6 119.5 . . ?
C5 C6 C1 121.00(18) . . ?
C5 C6 H6 119.5 . . ?
O1 C7 O2 122.59(19) . . ?
O1 C7 C4 124.8(2) . . ?
O2 C7 C4 112.65(17) . . ?
O2 C8 H8A 109.5 . . ?
O2 C8 H8B 109.5 . . ?
O2 C8 H8C 109.5 . . ?
H8A C8 H8B 109.5 . . ?
H8A C8 H8C 109.5 . . ?
H8B C8 H8C 109.5 . . ?
N2 C9 C10 118.15(18) . . ?
N2 C9 C14 123.99(18) . . ?
C10 C9 C14 117.84(18) . . ?
C9 C10 H10 119.4 . . ?
C11 C10 C9 121.19(18) . . ?
C11 C10 H10 119.4 . . ?
C10 C11 H11 119.7 . . ?
C10 C11 C12 120.55(18) . . ?
C12 C11 H11 119.7 . . ?
C11 C12 C15 123.17(18) . . ?
C13 C12 C11 118.53(18) . . ?
C13 C12 C15 118.30(18) . . ?
C12 C13 H13 119.5 . . ?
C14 C13 C12 120.96(19) . . ?
C14 C13 H13 119.5 . . ?
C9 C14 H14 119.7 . . ?
C13 C14 C9 120.68(19) . . ?
C13 C14 H14 119.7 . . ?
O3 C15 O4 123.10(19) . . ?
O3 C15 C12 124.41(19) . . ?
O4 C15 C12 112.48(17) . . ?
O4 C16 H16A 109.5 . . ?
O4 C16 H16B 109.5 . . ?
O4 C16 H16C 109.5 . . ?
H16A C16 H16B 109.5 . . ?
H16A C16 H16C 109.5 . . ?
H16B C16 H16C 109.5 . . ?
N3 C17 C18 124.50(17) . . ?
N3 C17 C22 117.55(17) . . ?
C22 C17 C18 117.95(17) . . ?
C17 C18 H18 119.7 . . ?
C19 C18 C17 120.69(18) . . ?
C19 C18 H18 119.7 . . ?
C18 C19 H19 119.6 . . ?
C18 C19 C20 120.79(19) . . ?
C20 C19 H19 119.6 . . ?
C19 C20 C23 122.52(18) . . ?
C21 C20 C19 118.54(18) . . ?
C21 C20 C23 118.88(18) . . ?
C20 C21 H21 119.4 . . ?
C22 C21 C20 121.16(19) . . ?
C22 C21 H21 119.4 . . ?
C17 C22 H22 119.6 . . ?
C21 C22 C17 120.74(19) . . ?
C21 C22 H22 119.6 . . ?
O5 C23 O6 122.32(19) . . ?
O5 C23 C20 125.0(2) . . ?
O6 C23 C20 112.68(18) . . ?
O6 C24 H24A 109.5 . . ?
O6 C24 H24B 109.5 . . ?
O6 C24 H24C 109.5 . . ?
H24A C24 H24B 109.5 . . ?
H24A C24 H24C 109.5 . . ?
H24B C24 H24C 109.5 . . ?
N4 C25 C26 117.80(17) . . ?
N4 C25 C30 124.25(16) . . ?
C30 C25 C26 117.96(16) . . ?
C25 C26 H26 119.5 . . ?
C27 C26 C25 120.99(18) . . ?
C27 C26 H26 119.5 . . ?
C26 C27 H27 119.7 . . ?
C26 C27 C28 120.58(18) . . ?
C28 C27 H27 119.7 . . ?
C27 C28 C29 119.09(17) . . ?
C27 C28 C31 122.25(17) . . ?
C29 C28 C31 118.64(18) . . ?
C28 C29 H29 119.7 . . ?
C30 C29 C28 120.69(18) . . ?
C30 C29 H29 119.7 . . ?
C25 C30 H30 119.7 . . ?
C29 C30 C25 120.68(17) . . ?
C29 C30 H30 119.7 . . ?
O7 C31 O8 123.39(18) . . ?
O7 C31 C28 124.22(19) . . ?
O8 C31 C28 112.38(17) . . ?
O8 C32 H32A 109.5 . . ?
O8 C32 H32B 109.5 . . ?
O8 C32 H32C 109.5 . . ?
H32A C32 H32B 109.5 . . ?
H32A C32 H32C 109.5 . . ?
H32B C32 H32C 109.5 . . ?
N5 C33 H33A 109.5 . . ?
N5 C33 H33B 109.5 . . ?
N5 C33 H33C 109.5 . . ?
H33A C33 H33B 109.5 . . ?
H33A C33 H33C 109.5 . . ?
H33B C33 H33C 109.5 . . ?
N6 C34 H34A 109.5 . . ?
N6 C34 H34B 109.5 . . ?
N6 C34 H34C 109.5 . . ?
H34A C34 H34B 109.5 . . ?
H34A C34 H34C 109.5 . . ?
H34B C34 H34C 109.5 . . ?
N7 C35 H35A 109.5 . . ?
N7 C35 H35B 109.5 . . ?
N7 C35 H35C 109.5 . . ?
H35A C35 H35B 109.5 . . ?
H35A C35 H35C 109.5 . . ?
H35B C35 H35C 109.5 . . ?
N8 C36 H36A 109.5 . . ?
N8 C36 H36B 109.5 . . ?
N8 C36 H36C 109.5 . . ?
H36A C36 H36B 109.5 . . ?
H36A C36 H36C 109.5 . . ?
H36B C36 H36C 109.5 . . ?
N9 C37 H37A 109.5 . . ?
N9 C37 H37B 109.5 . . ?
N9 C37 H37C 109.5 . . ?
H37A C37 H37B 109.5 . . ?
H37A C37 H37C 109.5 . . ?
H37B C37 H37C 109.5 . . ?
N10 C38 H38A 109.5 . . ?
N10 C38 H38B 109.5 . . ?
N10 C38 H38C 109.5 . . ?
H38A C38 H38B 109.5 . . ?
H38A C38 H38C 109.5 . . ?
H38B C38 H38C 109.5 . . ?

loop_
_geom_bond_atom_site_label_1
_geom_bond_atom_site_label_2
_geom_bond_distance
_geom_bond_site_symmetry_2
_geom_bond_publ_flag
P1 N1 1.5099(17) . ?
P1 N5 1.6721(16) . ?
P1 N7 1.7041(16) . ?
P1 N8 1.6845(15) . ?
P2 N2 1.5252(17) . ?
P2 N5 1.6718(16) . ?
P2 N6 1.6782(16) . ?
P2 N9 1.6779(15) . ?
P3 N3 1.5341(17) . ?
P3 N6 1.6853(16) . ?
P3 N7 1.6850(16) . ?
P3 N10 1.6807(16) . ?
P4 N4 1.5260(15) . ?
P4 N8 1.6790(15) . ?
P4 N9 1.6904(15) . ?
P4 N10 1.6914(16) . ?
O1 C7 1.205(3) . ?
O2 C7 1.345(3) . ?
O2 C8 1.449(3) . ?
O3 C15 1.207(3) . ?
O4 C15 1.340(2) . ?
O4 C16 1.444(2) . ?
O5 C23 1.214(3) . ?
O6 C23 1.342(3) . ?
O6 C24 1.442(3) . ?
O7 C31 1.207(3) . ?
O8 C31 1.339(2) . ?
O8 C32 1.437(2) . ?
N1 C1 1.380(2) . ?
N2 C9 1.382(2) . ?
N3 C17 1.394(2) . ?
N4 C25 1.386(2) . ?
N5 C33 1.484(2) . ?
N6 C34 1.507(3) . ?
N7 C35 1.498(2) . ?
N8 C36 1.484(2) . ?
N9 C37 1.491(2) . ?
N10 C38 1.480(3) . ?
C1 C2 1.405(3) . ?
C1 C6 1.401(3) . ?
C2 H2 0.9500 . ?
C2 C3 1.389(3) . ?
C3 H3 0.9500 . ?
C3 C4 1.395(3) . ?
C4 C5 1.399(3) . ?
C4 C7 1.478(3) . ?
C5 H5 0.9500 . ?
C5 C6 1.382(3) . ?
C6 H6 0.9500 . ?
C8 H8A 0.9800 . ?
C8 H8B 0.9800 . ?
C8 H8C 0.9800 . ?
C9 C10 1.401(3) . ?
C9 C14 1.408(3) . ?
C10 H10 0.9500 . ?
C10 C11 1.381(3) . ?
C11 H11 0.9500 . ?
C11 C12 1.401(3) . ?
C12 C13 1.395(3) . ?
C12 C15 1.473(3) . ?
C13 H13 0.9500 . ?
C13 C14 1.383(3) . ?
C14 H14 0.9500 . ?
C16 H16A 0.9800 . ?
C16 H16B 0.9800 . ?
C16 H16C 0.9800 . ?
C17 C18 1.403(3) . ?
C17 C22 1.398(3) . ?
C18 H18 0.9500 . ?
C18 C19 1.388(3) . ?
C19 H19 0.9500 . ?
C19 C20 1.391(3) . ?
C20 C21 1.386(3) . ?
C20 C23 1.480(3) . ?
C21 H21 0.9500 . ?
C21 C22 1.384(3) . ?
C22 H22 0.9500 . ?
C24 H24A 0.9800 . ?
C24 H24B 0.9800 . ?
C24 H24C 0.9800 . ?
C25 C26 1.405(2) . ?
C25 C30 1.402(3) . ?
C26 H26 0.9500 . ?
C26 C27 1.384(3) . ?
C27 H27 0.9500 . ?
C27 C28 1.388(3) . ?
C28 C29 1.392(3) . ?
C28 C31 1.482(2) . ?
C29 H29 0.9500 . ?
C29 C30 1.388(3) . ?
C30 H30 0.9500 . ?
C32 H32A 0.9800 . ?
C32 H32B 0.9800 . ?
C32 H32C 0.9800 . ?
C33 H33A 0.9800 . ?
C33 H33B 0.9800 . ?
C33 H33C 0.9800 . ?
C34 H34A 0.9800 . ?
C34 H34B 0.9800 . ?
C34 H34C 0.9800 . ?
C35 H35A 0.9800 . ?
C35 H35B 0.9800 . ?
C35 H35C 0.9800 . ?
C36 H36A 0.9800 . ?
C36 H36B 0.9800 . ?
C36 H36C 0.9800 . ?
C37 H37A 0.9800 . ?
C37 H37B 0.9800 . ?
C37 H37C 0.9800 . ?
C38 H38A 0.9800 . ?
C38 H38B 0.9800 . ?
C38 H38C 0.9800 . ?

loop_
_geom_torsion_atom_site_label_1
_geom_torsion_atom_site_label_2
_geom_torsion_atom_site_label_3
_geom_torsion_atom_site_label_4
_geom_torsion
_geom_torsion_site_symmetry_1
_geom_torsion_site_symmetry_2
_geom_torsion_site_symmetry_3
_geom_torsion_site_symmetry_4
_geom_torsion_publ_flag
P1 N1 C1 C2 8.8(4) . . . . ?
P1 N1 C1 C6 -171.5(2) . . . . ?
P2 N2 C9 C10 -175.70(18) . . . . ?
P2 N2 C9 C14 5.7(4) . . . . ?
P3 N3 C17 C18 3.4(3) . . . . ?
P3 N3 C17 C22 -175.55(16) . . . . ?
P4 N4 C25 C26 -179.40(17) . . . . ?
P4 N4 C25 C30 0.2(3) . . . . ?
N1 P1 N5 P2 -173.66(10) . . . . ?
N1 P1 N5 C33 32.54(17) . . . . ?
N1 P1 N7 P3 173.49(10) . . . . ?
N1 P1 N7 C35 37.54(16) . . . . ?
N1 P1 N8 P4 -179.53(10) . . . . ?
N1 P1 N8 C36 -27.20(18) . . . . ?
N1 C1 C2 C3 179.1(2) . . . . ?
N1 C1 C6 C5 179.4(2) . . . . ?
N2 P2 N5 P1 174.99(10) . . . . ?
N2 P2 N5 C33 -31.37(17) . . . . ?
N2 P2 N6 P3 179.94(10) . . . . ?
N2 P2 N6 C34 -48.95(17) . . . . ?
N2 P2 N9 P4 -177.95(11) . . . . ?
N2 P2 N9 C37 -33.81(16) . . . . ?
N2 C9 C10 C11 -174.29(19) . . . . ?
N2 C9 C14 C13 173.5(2) . . . . ?
N3 P3 N6 P2 176.47(10) . . . . ?
N3 P3 N6 C34 45.26(16) . . . . ?
N3 P3 N7 P1 -174.46(10) . . . . ?
N3 P3 N7 C35 -37.88(16) . . . . ?
N3 P3 N10 P4 -178.11(10) . . . . ?
N3 P3 N10 C38 -11.1(2) . . . . ?
N3 C17 C18 C19 177.12(19) . . . . ?
N3 C17 C22 C21 -178.05(19) . . . . ?
N4 P4 N8 P1 178.80(10) . . . . ?
N4 P4 N8 C36 26.37(17) . . . . ?
N4 P4 N9 P2 175.87(10) . . . . ?
N4 P4 N9 C37 32.10(17) . . . . ?
N4 P4 N10 P3 -175.84(10) . . . . ?
N4 P4 N10 C38 16.8(2) . . . . ?
N4 C25 C26 C27 179.1(2) . . . . ?
N4 C25 C30 C29 -178.91(19) . . . . ?
N5 P1 N1 C1 -73.3(3) . . . . ?
N5 P1 N7 P3 -56.43(11) . . . . ?
N5 P1 N7 C35 167.61(13) . . . . ?
N5 P1 N8 P4 54.52(11) . . . . ?
N5 P1 N8 C36 -153.15(15) . . . . ?
N5 P2 N2 C9 86.7(2) . . . . ?
N5 P2 N6 P3 51.30(12) . . . . ?
N5 P2 N6 C34 -177.59(13) . . . . ?
N5 P2 N9 P4 -53.99(12) . . . . ?
N5 P2 N9 C37 90.15(14) . . . . ?
N6 P2 N2 C9 -37.1(3) . . . . ?
N6 P2 N5 P1 -54.43(12) . . . . ?
N6 P2 N5 C33 99.21(14) . . . . ?
N6 P2 N9 P4 54.94(12) . . . . ?
N6 P2 N9 C37 -160.92(13) . . . . ?
N6 P3 N3 C17 52.2(2) . . . . ?
N6 P3 N7 P1 55.37(11) . . . . ?
N6 P3 N7 C35 -168.04(12) . . . . ?
N6 P3 N10 P4 -54.14(12) . . . . ?
N6 P3 N10 C38 112.88(19) . . . . ?
N7 P1 N1 C1 49.3(3) . . . . ?
N7 P1 N5 P2 56.05(11) . . . . ?
N7 P1 N5 C33 -97.75(14) . . . . ?
N7 P1 N8 P4 -52.58(11) . . . . ?
N7 P1 N8 C36 99.75(16) . . . . ?
N7 P3 N3 C17 -72.3(2) . . . . ?
N7 P3 N6 P2 -52.17(12) . . . . ?
N7 P3 N6 C34 176.61(13) . . . . ?
N7 P3 N10 P4 54.83(12) . . . . ?
N7 P3 N10 C38 -138.15(19) . . . . ?
N8 P1 N1 C1 168.7(2) . . . . ?
N8 P1 N5 P2 -53.40(12) . . . . ?
N8 P1 N5 C33 152.80(14) . . . . ?
N8 P1 N7 P3 52.28(11) . . . . ?
N8 P1 N7 C35 -83.67(14) . . . . ?
N8 P4 N4 C25 165.19(18) . . . . ?
N8 P4 N9 P2 55.97(11) . . . . ?
N8 P4 N9 C37 -87.80(14) . . . . ?
N8 P4 N10 P3 -55.74(12) . . . . ?
N8 P4 N10 C38 136.92(18) . . . . ?
N9 P2 N2 C9 -155.5(2) . . . . ?
N9 P2 N5 P1 53.00(12) . . . . ?
N9 P2 N5 C33 -153.36(13) . . . . ?
N9 P2 N6 P3 -57.05(12) . . . . ?
N9 P2 N6 C34 74.06(15) . . . . ?
N9 P4 N4 C25 48.0(2) . . . . ?
N9 P4 N8 P1 -55.85(11) . . . . ?
N9 P4 N8 C36 151.72(14) . . . . ?
N9 P4 N10 P3 53.62(12) . . . . ?
N9 P4 N10 C38 -113.72(19) . . . . ?
N10 P3 N3 C17 168.53(17) . . . . ?
N10 P3 N6 P2 57.31(12) . . . . ?
N10 P3 N6 C34 -73.90(14) . . . . ?
N10 P3 N7 P1 -53.27(11) . . . . ?
N10 P3 N7 C35 83.32(14) . . . . ?
N10 P4 N4 C25 -76.6(2) . . . . ?
N10 P4 N8 P1 54.49(11) . . . . ?
N10 P4 N8 C36 -97.94(15) . . . . ?
N10 P4 N9 P2 -54.59(12) . . . . ?
N10 P4 N9 C37 161.64(13) . . . . ?
C1 C2 C3 C4 1.4(3) . . . . ?
C2 C1 C6 C5 -0.9(3) . . . . ?
C2 C3 C4 C5 -0.7(3) . . . . ?
C2 C3 C4 C7 178.1(2) . . . . ?
C3 C4 C5 C6 -0.8(3) . . . . ?
C3 C4 C7 O1 -169.4(2) . . . . ?
C3 C4 C7 O2 10.4(3) . . . . ?
C4 C5 C6 C1 1.6(3) . . . . ?
C5 C4 C7 O1 9.3(3) . . . . ?
C5 C4 C7 O2 -170.81(19) . . . . ?
C6 C1 C2 C3 -0.6(3) . . . . ?
C7 C4 C5 C6 -179.6(2) . . . . ?
C8 O2 C7 O1 2.0(3) . . . . ?
C8 O2 C7 C4 -177.87(19) . . . . ?
C9 C10 C11 C12 -0.2(3) . . . . ?
C10 C9 C14 C13 -5.2(4) . . . . ?
C10 C11 C12 C13 -3.4(3) . . . . ?
C10 C11 C12 C15 176.97(19) . . . . ?
C11 C12 C13 C14 2.7(3) . . . . ?
C11 C12 C15 O3 -178.7(2) . . . . ?
C11 C12 C15 O4 2.2(3) . . . . ?
C12 C13 C14 C9 1.7(4) . . . . ?
C13 C12 C15 O3 1.7(3) . . . . ?
C13 C12 C15 O4 -177.40(19) . . . . ?
C14 C9 C10 C11 4.4(3) . . . . ?
C15 C12 C13 C14 -177.7(2) . . . . ?
C16 O4 C15 O3 -3.8(3) . . . . ?
C16 O4 C15 C12 175.34(18) . . . . ?
C17 C18 C19 C20 1.7(3) . . . . ?
C18 C17 C22 C21 2.9(3) . . . . ?
C18 C19 C20 C21 1.6(3) . . . . ?
C18 C19 C20 C23 -175.5(2) . . . . ?
C19 C20 C21 C22 -2.6(3) . . . . ?
C19 C20 C23 O5 -165.7(2) . . . . ?
C19 C20 C23 O6 14.9(3) . . . . ?
C20 C21 C22 C17 0.3(3) . . . . ?
C21 C20 C23 O5 17.2(3) . . . . ?
C21 C20 C23 O6 -162.2(2) . . . . ?
C22 C17 C18 C19 -3.9(3) . . . . ?
C23 C20 C21 C22 174.6(2) . . . . ?
C24 O6 C23 O5 -6.3(3) . . . . ?
C24 O6 C23 C20 173.12(18) . . . . ?
C25 C26 C27 C28 -0.1(3) . . . . ?
C26 C25 C30 C29 0.7(3) . . . . ?
C26 C27 C28 C29 0.6(3) . . . . ?
C26 C27 C28 C31 -178.0(2) . . . . ?
C27 C28 C29 C30 -0.4(3) . . . . ?
C27 C28 C31 O7 171.8(2) . . . . ?
C27 C28 C31 O8 -8.0(3) . . . . ?
C28 C29 C30 C25 -0.3(3) . . . . ?
C29 C28 C31 O7 -6.7(3) . . . . ?
C29 C28 C31 O8 173.45(18) . . . . ?
C30 C25 C26 C27 -0.5(3) . . . . ?
C31 C28 C29 C30 178.23(18) . . . . ?
C32 O8 C31 O7 -1.9(3) . . . . ?
C32 O8 C31 C28 177.99(17) . . . . ?
